data_7218981
loop_
_publ_author_name
'Peng, Yu-Xin'
'Wang, Na'
'Dai, Yuan'
'Hu, Bin'
'Ma, Bin Bin'
'Huang, Wei'

_publ_section_title
;
 Simultaneous enhancement of fluorescence and solubility by N-alkylation
 and functionalization of 2-(2-thienyl)imidazo[4,5-f][1,10]-phenanthroline
 with heterocyclic bridges
;
_journal_name_full 'RSC Adv.'
_journal_paper_doi 10.1039/C4RA12627K
_journal_year 2014
_chemical_formula_moiety 'C64 H60 Cl6 N8 O5 S2'
_chemical_formula_sum 'C64 H60 Cl6 N8 O5 S2'
_chemical_formula_weight 1298.04
_chemical_name_systematic
; 
 ? 
;
_space_group_IT_number 2
_symmetry_cell_setting triclinic
_symmetry_space_group_name_Hall '-P 1'
_symmetry_space_group_name_H-M 'P -1'
_atom_sites_solution_hydrogens geom
_atom_sites_solution_primary direct
_atom_sites_solution_secondary difmap
_audit_creation_method SHELXL-97
_cell_angle_alpha 74.914(10)
_cell_angle_beta 84.666(9)
_cell_angle_gamma 87.572(10)
_cell_formula_units_Z 2
_cell_length_a 13.859(7)
_cell_length_b 14.839(7)
_cell_length_c 15.848(8)
_cell_measurement_reflns_used 10947
_cell_measurement_temperature 291(2)
_cell_measurement_theta_max 19.336
_cell_measurement_theta_min 2.254
_cell_volume 3133(3)
_computing_cell_refinement SMART
_computing_data_collection 'SMART (BRUKER 2000)'
_computing_data_reduction 'SAINT (BRUKER 2000)'
_computing_molecular_graphics SHELXTL
_computing_publication_material SHELXTL
_computing_structure_refinement SHELXTL
_computing_structure_solution 'SHELXTL (BRUKER 2000)'
_diffrn_ambient_temperature 291(2)
_diffrn_measured_fraction_theta_full 0.992
_diffrn_measured_fraction_theta_max 0.992
_diffrn_measurement_device_type 'BRUKER Smart Apex CCD area detector'
_diffrn_measurement_method '\f and \w scans'
_diffrn_radiation_monochromator graphite
_diffrn_radiation_source 'fine-focus sealed tube'
_diffrn_radiation_type MoK\a
_diffrn_radiation_wavelength 0.71073
_diffrn_reflns_av_R_equivalents 0.0834
_diffrn_reflns_av_sigmaI/netI 0.1003
_diffrn_reflns_limit_h_max 16
_diffrn_reflns_limit_h_min -16
_diffrn_reflns_limit_k_max 17
_diffrn_reflns_limit_k_min -16
_diffrn_reflns_limit_l_max 18
_diffrn_reflns_limit_l_min -17
_diffrn_reflns_number 17735
_diffrn_reflns_theta_full 25.00
_diffrn_reflns_theta_max 25.00
_diffrn_reflns_theta_min 1.34
_exptl_absorpt_coefficient_mu 0.397
_exptl_absorpt_correction_T_max 0.9613
_exptl_absorpt_correction_T_min 0.9613
_exptl_absorpt_correction_type multi-scan
_exptl_absorpt_process_details 'SADABS, BRUKER(2000)'
_exptl_crystal_colour yellow
_exptl_crystal_density_diffrn 1.376
_exptl_crystal_density_method 'not measured'
_exptl_crystal_description block
_exptl_crystal_F_000 1348
_exptl_crystal_size_max 0.10
_exptl_crystal_size_mid 0.10
_exptl_crystal_size_min 0.10
_refine_diff_density_max 0.649
_refine_diff_density_min -0.407
_refine_diff_density_rms 0.055
_refine_ls_extinction_method none
_refine_ls_goodness_of_fit_ref 0.913
_refine_ls_hydrogen_treatment constr
_refine_ls_matrix_type full
_refine_ls_number_parameters 770
_refine_ls_number_reflns 10947
_refine_ls_number_restraints 8
_refine_ls_restrained_S_all 0.915
_refine_ls_R_factor_all 0.1607
_refine_ls_R_factor_gt 0.0756
_refine_ls_shift/su_max 0.000
_refine_ls_shift/su_mean 0.000
_refine_ls_structure_factor_coef Fsqd
_refine_ls_weighting_details 'calc w=1/[\s^2^(Fo^2^)+(0.0998P)^2^+0.0890P] where P=(Fo^2^+2Fc^2^)/3'
_refine_ls_weighting_scheme calc
_refine_ls_wR_factor_gt 0.2019
_refine_ls_wR_factor_ref 0.2283
_reflns_number_gt 4235
_reflns_number_total 10947
_reflns_threshold_expression >2sigma(I)
_cod_data_source_file c4ra12627k2.cif
_cod_data_source_block 7
_cod_original_sg_symbol_H-M P-1
_cod_database_code 7218981

loop_
_symmetry_equiv_pos_as_xyz
'x, y, z'
'-x, -y, -z'

loop_
_atom_site_label
_atom_site_type_symbol
_atom_site_fract_x
_atom_site_fract_y
_atom_site_fract_z
_atom_site_U_iso_or_equiv
_atom_site_adp_type
_atom_site_occupancy
_atom_site_symmetry_multiplicity
_atom_site_calc_flag
_atom_site_refinement_flags
C1 C -0.3067(4) 0.1264(4) 0.1750(4) 0.0976(18) Uani 1 1 d .
H1 H -0.3468 0.1288 0.1306 0.117 Uiso 1 1 calc R
C2 C -0.3485(4) 0.1072(4) 0.2611(4) 0.0959(17) Uani 1 1 d .
H2 H -0.4145 0.0962 0.2737 0.115 Uiso 1 1 calc R
C3 C -0.2901(4) 0.1050(4) 0.3261(3) 0.0881(16) Uani 1 1 d .
H3 H -0.3163 0.0928 0.3840 0.106 Uiso 1 1 calc R
C4 C -0.1913(4) 0.1209(3) 0.3063(3) 0.0707(13) Uani 1 1 d .
C5 C -0.1208(4) 0.1230(3) 0.3671(3) 0.0655(12) Uani 1 1 d .
C6 C -0.0243(4) 0.1372(3) 0.3410(3) 0.0668(12) Uani 1 1 d .
C7 C 0.0143(4) 0.1526(3) 0.2506(3) 0.0687(13) Uani 1 1 d .
C8 C 0.1118(4) 0.1648(4) 0.2225(3) 0.0880(16) Uani 1 1 d .
H8 H 0.1575 0.1639 0.2622 0.106 Uiso 1 1 calc R
C9 C 0.1390(4) 0.1780(4) 0.1351(4) 0.1051(19) Uani 1 1 d .
H9 H 0.2038 0.1870 0.1141 0.126 Uiso 1 1 calc R
C10 C 0.0693(5) 0.1780(4) 0.0784(3) 0.1011(19) Uani 1 1 d .
H10 H 0.0895 0.1854 0.0195 0.121 Uiso 1 1 calc R
C11 C -0.0528(4) 0.1537(3) 0.1889(3) 0.0725(13) Uani 1 1 d .
C12 C -0.1556(4) 0.1392(3) 0.2165(3) 0.0710(13) Uani 1 1 d .
C13 C -0.0364(4) 0.1198(3) 0.4796(3) 0.0653(12) Uani 1 1 d .
C14 C -0.2188(4) 0.1085(4) 0.5159(3) 0.0848(15) Uani 1 1 d .
H14A H -0.2698 0.1442 0.4833 0.102 Uiso 1 1 calc R
H14B H -0.2071 0.1374 0.5623 0.102 Uiso 1 1 calc R
C15 C -0.2516(4) 0.0110(4) 0.5557(4) 0.0993(18) Uani 1 1 d .
H15A H -0.1980 -0.0266 0.5822 0.119 Uiso 1 1 calc R
H15B H -0.2709 -0.0152 0.5100 0.119 Uiso 1 1 calc R
C16 C -0.3390(6) 0.0065(6) 0.6274(5) 0.156(3) Uani 1 1 d D
H16A H -0.3488 -0.0583 0.6588 0.187 Uiso 1 1 calc R
H16B H -0.3213 0.0391 0.6692 0.187 Uiso 1 1 calc R
C17 C -0.4265(7) 0.0442(9) 0.5962(7) 0.257(6) Uani 1 1 d D
H17A H -0.4192 0.1096 0.5685 0.385 Uiso 1 1 calc R
H17B H -0.4757 0.0362 0.6442 0.385 Uiso 1 1 calc R
H17C H -0.4450 0.0129 0.5544 0.385 Uiso 1 1 calc R
C18 C -0.0071(3) 0.1130(3) 0.5660(3) 0.0698(13) Uani 1 1 d .
C19 C -0.0524(4) 0.0887(4) 0.6484(3) 0.0809(15) Uani 1 1 d .
H19 H -0.1174 0.0729 0.6596 0.097 Uiso 1 1 calc R
C20 C 0.0063(4) 0.0895(4) 0.7141(3) 0.0821(15) Uani 1 1 d .
H20 H -0.0153 0.0748 0.7733 0.099 Uiso 1 1 calc R
C21 C 0.0999(4) 0.1145(3) 0.6828(3) 0.0677(13) Uani 1 1 d .
C22 C 0.1812(4) 0.1217(3) 0.7327(3) 0.0706(13) Uani 1 1 d .
C23 C 0.2722(4) 0.1503(4) 0.6922(3) 0.0838(15) Uani 1 1 d .
H23 H 0.2818 0.1658 0.6314 0.101 Uiso 1 1 calc R
C24 C 0.3482(4) 0.1561(4) 0.7403(3) 0.0912(16) Uani 1 1 d .
H24 H 0.4081 0.1761 0.7116 0.109 Uiso 1 1 calc R
C25 C 0.3367(4) 0.1328(4) 0.8304(3) 0.0784(14) Uani 1 1 d .
C26 C 0.2471(4) 0.1033(4) 0.8702(3) 0.0848(15) Uani 1 1 d .
H26 H 0.2382 0.0869 0.9311 0.102 Uiso 1 1 calc R
C27 C 0.1708(4) 0.0972(4) 0.8239(3) 0.0838(15) Uani 1 1 d .
H27 H 0.1114 0.0767 0.8533 0.101 Uiso 1 1 calc R
C28 C 0.4200(4) 0.1404(4) 0.8797(4) 0.0865(15) Uani 1 1 d .
C29 C 0.4726(4) 0.1167(5) 1.0237(4) 0.114(2) Uani 1 1 d .
H29A H 0.4985 0.1790 1.0109 0.137 Uiso 1 1 calc R
H29B H 0.5251 0.0737 1.0153 0.137 Uiso 1 1 calc R
C30 C 0.4278(5) 0.0890(6) 1.1147(4) 0.152(3) Uani 1 1 d .
H30A H 0.3757 0.1318 1.1220 0.228 Uiso 1 1 calc R
H30B H 0.4756 0.0902 1.1545 0.228 Uiso 1 1 calc R
H30C H 0.4031 0.0271 1.1267 0.228 Uiso 1 1 calc R
C31 C -0.2600(4) 0.3545(4) 0.2816(4) 0.0894(16) Uani 1 1 d .
H31 H -0.3034 0.3525 0.2408 0.107 Uiso 1 1 calc R
C32 C -0.1634(4) 0.3681(4) 0.2524(3) 0.0851(15) Uani 1 1 d .
H32 H -0.1424 0.3750 0.1936 0.102 Uiso 1 1 calc R
C33 C -0.0993(4) 0.3713(3) 0.3122(3) 0.0757(14) Uani 1 1 d .
H33 H -0.0340 0.3808 0.2940 0.091 Uiso 1 1 calc R
C34 C -0.1316(3) 0.3602(3) 0.4008(3) 0.0666(12) Uani 1 1 d .
C35 C -0.0738(3) 0.3626(3) 0.4708(3) 0.0665(12) Uani 1 1 d .
C36 C -0.1127(3) 0.3519(3) 0.5555(3) 0.0659(12) Uani 1 1 d .
C37 C -0.2134(3) 0.3355(3) 0.5799(3) 0.0706(13) Uani 1 1 d .
C38 C -0.2551(4) 0.3188(4) 0.6670(3) 0.0876(16) Uani 1 1 d .
H38 H -0.2172 0.3181 0.7126 0.105 Uiso 1 1 calc R
C39 C -0.3522(4) 0.3036(5) 0.6829(4) 0.1064(19) Uani 1 1 d .
H39 H -0.3814 0.2907 0.7399 0.128 Uiso 1 1 calc R
C40 C -0.4066(4) 0.3076(4) 0.6133(4) 0.1029(19) Uani 1 1 d .
H40 H -0.4732 0.3004 0.6250 0.123 Uiso 1 1 calc R
C41 C -0.2736(3) 0.3350(3) 0.5153(3) 0.0716(13) Uani 1 1 d .
C42 C -0.2322(4) 0.3471(3) 0.4235(3) 0.0705(13) Uani 1 1 d .
C43 C 0.0377(3) 0.3733(3) 0.5572(3) 0.0687(13) Uani 1 1 d .
C44 C 0.1022(4) 0.3631(6) 0.4066(4) 0.135(3) Uani 1 1 d U
H44A H 0.1580 0.3361 0.4376 0.162 Uiso 1 1 calc R
H44B H 0.0810 0.3174 0.3786 0.162 Uiso 1 1 calc R
C45 C 0.1328(5) 0.4390(6) 0.3422(4) 0.137(3) Uani 1 1 d U
H45A H 0.1646 0.4811 0.3680 0.164 Uiso 1 1 calc R
H45B H 0.0769 0.4718 0.3151 0.164 Uiso 1 1 calc R
C46 C 0.2050(5) 0.4120(5) 0.2694(4) 0.129(2) Uani 1 1 d U
H46A H 0.2552 0.3704 0.2974 0.155 Uiso 1 1 calc R
H46B H 0.1702 0.3787 0.2370 0.155 Uiso 1 1 calc R
C47 C 0.2506(6) 0.4948(6) 0.2076(5) 0.177(4) Uani 1 1 d U
H47A H 0.2013 0.5351 0.1781 0.265 Uiso 1 1 calc R
H47B H 0.2947 0.4751 0.1653 0.265 Uiso 1 1 calc R
H47C H 0.2853 0.5279 0.2394 0.265 Uiso 1 1 calc R
C48 C 0.1277(4) 0.3873(3) 0.5919(3) 0.0689(13) Uani 1 1 d .
C49 C 0.2176(4) 0.4138(3) 0.5537(3) 0.0763(14) Uani 1 1 d .
H49 H 0.2335 0.4271 0.4935 0.092 Uiso 1 1 calc R
C50 C 0.2832(4) 0.4189(4) 0.6128(3) 0.0803(14) Uani 1 1 d .
H50 H 0.3472 0.4364 0.5962 0.096 Uiso 1 1 calc R
C51 C 0.2443(3) 0.3958(3) 0.6986(3) 0.0731(13) Uani 1 1 d .
C52 C 0.2939(4) 0.3897(3) 0.7776(3) 0.0744(13) Uani 1 1 d .
C53 C 0.3909(4) 0.4116(4) 0.7716(3) 0.0942(17) Uani 1 1 d .
H53 H 0.4243 0.4316 0.7166 0.113 Uiso 1 1 calc R
C54 C 0.4386(4) 0.4044(4) 0.8448(3) 0.0909(16) Uani 1 1 d .
H54 H 0.5037 0.4199 0.8386 0.109 Uiso 1 1 calc R
C55 C 0.3922(5) 0.3745(4) 0.9277(3) 0.0886(16) Uani 1 1 d .
C56 C 0.2958(5) 0.3559(4) 0.9337(4) 0.1063(19) Uani 1 1 d .
H56 H 0.2624 0.3380 0.9889 0.128 Uiso 1 1 calc R
C57 C 0.2468(4) 0.3627(4) 0.8613(4) 0.0999(18) Uani 1 1 d .
H57 H 0.1812 0.3491 0.8682 0.120 Uiso 1 1 calc R
C58 C 0.4429(6) 0.3640(4) 1.0085(4) 0.106(2) Uani 1 1 d .
C59 C 0.5903(5) 0.3717(5) 1.0674(4) 0.121(2) Uani 1 1 d .
H59A H 0.5833 0.3089 1.1049 0.145 Uiso 1 1 calc R
H59B H 0.5674 0.4156 1.1011 0.145 Uiso 1 1 calc R
C60 C 0.6942(6) 0.3895(6) 1.0329(4) 0.149(3) Uani 1 1 d .
H60A H 0.7146 0.3481 0.9968 0.224 Uiso 1 1 calc R
H60B H 0.7340 0.3788 1.0811 0.224 Uiso 1 1 calc R
H60C H 0.7005 0.4530 0.9986 0.224 Uiso 1 1 calc R
C61 C 0.1550(4) 0.8386(5) 0.0551(3) 0.1034(19) Uani 1 1 d .
H61 H 0.1523 0.8293 -0.0037 0.124 Uiso 1 1 calc R
C62 C 0.4781(4) 0.3248(5) 0.3938(4) 0.116(2) Uani 1 1 d .
H62 H 0.5454 0.3148 0.4086 0.139 Uiso 1 1 calc R
C63 C -0.0190(8) 0.4061(7) 1.0077(9) 0.218(6) Uani 1 1 d D
H63A H -0.0108 0.3396 1.0132 0.262 Uiso 1 1 d R
H63B H -0.0846 0.4153 1.0316 0.262 Uiso 1 1 d R
C64 C 0.0082(9) 0.4633(9) 0.9208(7) 0.294(9) Uani 1 1 d D
H64A H -0.0397 0.5119 0.9048 0.441 Uiso 1 1 calc R
H64B H 0.0123 0.4255 0.8798 0.441 Uiso 1 1 calc R
H64C H 0.0700 0.4905 0.9201 0.441 Uiso 1 1 calc R
Cl1 Cl 0.08361(14) 0.75411(13) 0.12958(12) 0.1342(7) Uani 1 1 d .
Cl2 Cl 0.10704(16) 0.94830(14) 0.05516(11) 0.1470(8) Uani 1 1 d .
Cl3 Cl 0.27469(14) 0.82617(19) 0.08050(12) 0.1681(10) Uani 1 1 d .
Cl4 Cl 0.46972(13) 0.31558(18) 0.28807(12) 0.1562(9) Uani 1 1 d .
Cl5 Cl 0.40346(17) 0.24401(18) 0.46919(14) 0.1723(9) Uani 1 1 d .
Cl6 Cl 0.43563(13) 0.43802(16) 0.40233(12) 0.1435(7) Uani 1 1 d .
N1 N -0.2144(3) 0.1411(3) 0.1533(3) 0.0864(13) Uani 1 1 d .
N2 N -0.0246(4) 0.1681(3) 0.1024(2) 0.0910(13) Uani 1 1 d .
N3 N -0.1290(3) 0.1118(3) 0.4564(2) 0.0659(10) Uani 1 1 d .
N4 N 0.0288(3) 0.1342(3) 0.4105(2) 0.0687(10) Uani 1 1 d .
N5 N -0.2946(3) 0.3439(3) 0.3651(3) 0.0791(12) Uani 1 1 d .
N6 N -0.3701(3) 0.3210(3) 0.5310(3) 0.0867(12) Uani 1 1 d .
N7 N 0.0237(3) 0.3760(3) 0.4727(2) 0.0718(10) Uani 1 1 d U
N8 N -0.0436(3) 0.3586(3) 0.6092(2) 0.0717(11) Uani 1 1 d .
O1 O 0.4993(3) 0.1642(3) 0.8478(3) 0.1237(15) Uani 1 1 d .
O2 O 0.3974(2) 0.1146(3) 0.9666(3) 0.0953(11) Uani 1 1 d .
O3 O 0.4019(4) 0.3401(4) 1.0818(3) 0.1476(19) Uani 1 1 d .
O4 O 0.5361(4) 0.3839(3) 0.9913(2) 0.1099(13) Uani 1 1 d .
O5 O 0.0553(6) 0.4308(9) 1.0704(6) 0.286(5) Uani 1 1 d D
H5A H 0.0409 0.3977 1.1222 0.429 Uiso 1 1 d R
S1 S 0.11200(9) 0.13735(9) 0.57107(7) 0.0750(4) Uani 1 1 d .
S2 S 0.12482(9) 0.36701(10) 0.70425(8) 0.0808(4) Uani 1 1 d .

loop_
_atom_site_aniso_label
_atom_site_aniso_U_11
_atom_site_aniso_U_22
_atom_site_aniso_U_33
_atom_site_aniso_U_23
_atom_site_aniso_U_13
_atom_site_aniso_U_12
C1 0.078(4) 0.122(5) 0.090(4) -0.017(4) -0.023(3) -0.005(4)
C2 0.079(4) 0.119(5) 0.089(4) -0.019(4) -0.018(3) -0.011(3)
C3 0.079(4) 0.104(4) 0.072(3) -0.005(3) -0.004(3) -0.008(3)
C4 0.075(4) 0.072(3) 0.064(3) -0.013(3) -0.011(3) -0.006(3)
C5 0.073(3) 0.062(3) 0.056(3) -0.006(2) -0.005(2) -0.005(3)
C6 0.078(4) 0.062(3) 0.055(3) -0.006(2) -0.007(2) -0.005(3)
C7 0.075(3) 0.068(3) 0.057(3) -0.007(2) -0.003(3) -0.003(3)
C8 0.080(4) 0.108(4) 0.067(3) -0.007(3) -0.004(3) -0.003(3)
C9 0.086(4) 0.144(6) 0.069(4) -0.002(3) 0.006(3) -0.002(4)
C10 0.096(5) 0.146(6) 0.053(3) -0.013(3) 0.005(3) -0.001(4)
C11 0.084(4) 0.074(4) 0.053(3) -0.005(2) -0.007(3) 0.000(3)
C12 0.075(4) 0.075(4) 0.058(3) -0.010(3) -0.009(3) 0.002(3)
C13 0.079(4) 0.059(3) 0.051(3) -0.004(2) -0.004(3) -0.006(2)
C14 0.086(4) 0.093(4) 0.071(3) -0.013(3) -0.005(3) -0.008(3)
C15 0.101(4) 0.104(5) 0.089(4) -0.023(3) 0.008(3) -0.008(4)
C16 0.116(6) 0.177(8) 0.159(7) -0.034(6) 0.050(5) -0.029(6)
C17 0.143(9) 0.274(14) 0.307(15) -0.015(11) 0.048(9) 0.002(9)
C18 0.080(3) 0.067(3) 0.060(3) -0.010(2) -0.007(2) -0.008(3)
C19 0.078(3) 0.103(4) 0.061(3) -0.016(3) -0.008(3) -0.014(3)
C20 0.078(4) 0.102(4) 0.057(3) -0.006(3) 0.001(3) -0.009(3)
C21 0.076(3) 0.069(3) 0.054(3) -0.009(2) -0.006(2) -0.002(3)
C22 0.081(4) 0.066(3) 0.061(3) -0.010(2) -0.003(3) -0.007(3)
C23 0.080(4) 0.105(4) 0.060(3) -0.012(3) 0.010(3) -0.025(3)
C24 0.081(4) 0.111(5) 0.076(4) -0.014(3) 0.006(3) -0.029(3)
C25 0.069(4) 0.080(4) 0.084(4) -0.014(3) -0.008(3) -0.010(3)
C26 0.079(4) 0.107(4) 0.061(3) -0.010(3) 0.000(3) -0.016(3)
C27 0.072(3) 0.120(5) 0.056(3) -0.014(3) -0.004(2) -0.019(3)
C28 0.081(4) 0.076(4) 0.099(4) -0.013(3) -0.011(3) -0.006(3)
C29 0.089(4) 0.125(5) 0.140(6) -0.040(5) -0.052(4) -0.002(4)
C30 0.119(6) 0.231(9) 0.103(5) -0.023(5) -0.039(4) -0.021(6)
C31 0.078(4) 0.107(5) 0.083(4) -0.020(3) -0.015(3) -0.007(3)
C32 0.083(4) 0.098(4) 0.069(3) -0.013(3) -0.001(3) -0.013(3)
C33 0.072(3) 0.082(4) 0.068(3) -0.011(3) 0.003(3) -0.013(3)
C34 0.063(3) 0.066(3) 0.065(3) -0.008(2) -0.001(2) -0.002(2)
C35 0.062(3) 0.061(3) 0.069(3) -0.005(2) -0.001(3) -0.002(2)
C36 0.062(3) 0.066(3) 0.065(3) -0.010(2) -0.003(2) -0.003(2)
C37 0.064(3) 0.080(4) 0.062(3) -0.008(3) -0.003(2) -0.004(3)
C38 0.078(4) 0.110(5) 0.069(3) -0.014(3) 0.002(3) -0.006(3)
C39 0.086(4) 0.148(6) 0.074(4) -0.016(4) 0.017(3) -0.021(4)
C40 0.072(4) 0.146(6) 0.084(4) -0.021(4) 0.009(3) -0.016(4)
C41 0.059(3) 0.072(3) 0.075(3) -0.005(3) 0.002(3) -0.003(3)
C42 0.065(3) 0.070(3) 0.068(3) -0.005(3) -0.002(3) 0.000(3)
C43 0.063(3) 0.067(3) 0.074(3) -0.017(3) -0.004(3) 0.002(2)
C44 0.069(4) 0.261(8) 0.077(4) -0.050(4) 0.023(3) -0.052(5)
C45 0.093(5) 0.239(8) 0.079(4) -0.041(4) 0.002(3) -0.031(5)
C46 0.095(5) 0.178(7) 0.096(4) -0.009(4) 0.014(3) -0.007(4)
C47 0.177(8) 0.173(7) 0.149(7) -0.008(5) 0.053(6) -0.018(6)
C48 0.066(3) 0.068(3) 0.071(3) -0.014(2) -0.006(2) -0.002(3)
C49 0.070(3) 0.093(4) 0.060(3) -0.008(3) -0.002(3) -0.009(3)
C50 0.069(3) 0.095(4) 0.070(3) -0.009(3) -0.002(3) -0.011(3)
C51 0.071(3) 0.072(3) 0.072(3) -0.013(3) -0.001(3) -0.005(3)
C52 0.073(4) 0.079(4) 0.070(3) -0.016(3) -0.009(3) -0.007(3)
C53 0.083(4) 0.131(5) 0.063(3) -0.012(3) -0.005(3) -0.013(4)
C54 0.075(4) 0.116(5) 0.080(4) -0.020(3) -0.008(3) -0.009(3)
C55 0.100(5) 0.095(4) 0.070(4) -0.018(3) -0.012(3) -0.004(3)
C56 0.128(6) 0.119(5) 0.063(4) -0.009(3) 0.006(4) -0.029(4)
C57 0.082(4) 0.131(5) 0.079(4) -0.014(4) 0.003(3) -0.027(3)
C58 0.142(7) 0.095(5) 0.080(4) -0.016(4) -0.029(4) 0.006(4)
C59 0.158(7) 0.127(6) 0.087(4) -0.028(4) -0.058(4) 0.000(5)
C60 0.142(7) 0.203(8) 0.110(5) -0.041(5) -0.044(5) -0.011(6)
C61 0.087(4) 0.144(6) 0.075(3) -0.020(4) -0.008(3) 0.003(4)
C62 0.072(4) 0.169(7) 0.095(4) -0.018(4) 0.007(3) -0.013(4)
C63 0.188(11) 0.119(8) 0.358(17) -0.121(10) 0.127(11) -0.071(7)
C64 0.273(16) 0.156(11) 0.364(19) 0.053(11) 0.092(14) -0.008(11)
Cl1 0.1397(16) 0.1305(15) 0.1189(13) -0.0020(11) -0.0196(11) -0.0232(12)
Cl2 0.183(2) 0.1293(16) 0.1051(12) -0.0086(11) 0.0492(12) -0.0068(14)
Cl3 0.1030(14) 0.281(3) 0.1092(13) -0.0268(15) -0.0200(10) -0.0028(15)
Cl4 0.1002(13) 0.262(3) 0.1121(13) -0.0630(15) 0.0015(10) 0.0010(15)
Cl5 0.1524(19) 0.192(2) 0.1456(17) 0.0054(15) 0.0077(13) -0.0557(16)
Cl6 0.1081(14) 0.170(2) 0.1374(15) -0.0234(13) 0.0229(11) -0.0065(13)
N1 0.086(3) 0.104(4) 0.066(3) -0.013(2) -0.019(2) 0.001(3)
N2 0.096(4) 0.116(4) 0.056(3) -0.016(2) -0.006(2) 0.001(3)
N3 0.067(3) 0.072(3) 0.054(2) -0.0087(19) -0.0029(19) -0.010(2)
N4 0.073(3) 0.073(3) 0.059(2) -0.012(2) -0.012(2) -0.005(2)
N5 0.066(3) 0.093(3) 0.072(3) -0.010(2) -0.007(2) -0.007(2)
N6 0.068(3) 0.100(3) 0.082(3) -0.008(2) 0.005(2) -0.013(2)
N7 0.063(3) 0.084(3) 0.066(3) -0.015(2) -0.0027(17) -0.010(2)
N8 0.064(3) 0.082(3) 0.066(2) -0.014(2) 0.000(2) -0.002(2)
O1 0.072(3) 0.162(4) 0.130(3) -0.021(3) -0.005(2) -0.032(3)
O2 0.072(2) 0.120(3) 0.094(3) -0.019(2) -0.027(2) -0.015(2)
O3 0.160(4) 0.204(5) 0.071(3) -0.018(3) -0.010(3) -0.032(4)
O4 0.117(3) 0.136(4) 0.079(3) -0.024(2) -0.031(2) -0.002(3)
O5 0.195(8) 0.344(13) 0.245(9) 0.044(8) -0.012(6) 0.055(9)
S1 0.0802(9) 0.0852(10) 0.0541(7) -0.0082(6) -0.0023(6) -0.0105(7)
S2 0.0713(9) 0.0963(11) 0.0735(8) -0.0209(7) 0.0021(6) -0.0112(7)

loop_
_atom_type_symbol
_atom_type_description
_atom_type_scat_dispersion_real
_atom_type_scat_dispersion_imag
_atom_type_scat_source
C C 0.0033 0.0016 'International Tables Vol C Tables 4.2.6.8 and 6.1.1.4'
H H 0.0000 0.0000 'International Tables Vol C Tables 4.2.6.8 and 6.1.1.4'
Cl Cl 0.1484 0.1585 'International Tables Vol C Tables 4.2.6.8 and 6.1.1.4'
N N 0.0061 0.0033 'International Tables Vol C Tables 4.2.6.8 and 6.1.1.4'
O O 0.0106 0.0060 'International Tables Vol C Tables 4.2.6.8 and 6.1.1.4'
S S 0.1246 0.1234 'International Tables Vol C Tables 4.2.6.8 and 6.1.1.4'

loop_
_geom_angle_atom_site_label_1
_geom_angle_atom_site_label_2
_geom_angle_atom_site_label_3
_geom_angle
_geom_angle_site_symmetry_1
_geom_angle_site_symmetry_3
N1 C1 C2 123.7(5) . .
N1 C1 H1 118.1 . .
C2 C1 H1 118.1 . .
C3 C2 C1 118.2(5) . .
C3 C2 H2 120.9 . .
C1 C2 H2 120.9 . .
C2 C3 C4 120.3(5) . .
C2 C3 H3 119.9 . .
C4 C3 H3 119.9 . .
C3 C4 C12 117.1(4) . .
C3 C4 C5 126.9(4) . .
C12 C4 C5 116.0(5) . .
C6 C5 N3 105.6(4) . .
C6 C5 C4 122.3(4) . .
N3 C5 C4 132.1(5) . .
C5 C6 N4 111.7(4) . .
C5 C6 C7 122.8(4) . .
N4 C6 C7 125.5(5) . .
C8 C7 C11 119.4(4) . .
C8 C7 C6 124.0(4) . .
C11 C7 C6 116.6(5) . .
C9 C8 C7 118.3(5) . .
C9 C8 H8 120.9 . .
C7 C8 H8 120.9 . .
C8 C9 C10 119.2(5) . .
C8 C9 H9 120.4 . .
C10 C9 H9 120.4 . .
N2 C10 C9 124.4(5) . .
N2 C10 H10 117.8 . .
C9 C10 H10 117.8 . .
N2 C11 C7 121.5(5) . .
N2 C11 C12 117.8(4) . .
C7 C11 C12 120.7(4) . .
N1 C12 C4 121.7(5) . .
N1 C12 C11 116.7(4) . .
C4 C12 C11 121.6(4) . .
N4 C13 N3 111.9(4) . .
N4 C13 C18 120.5(4) . .
N3 C13 C18 127.6(4) . .
N3 C14 C15 112.1(4) . .
N3 C14 H14A 109.2 . .
C15 C14 H14A 109.2 . .
N3 C14 H14B 109.2 . .
C15 C14 H14B 109.2 . .
H14A C14 H14B 107.9 . .
C14 C15 C16 112.1(5) . .
C14 C15 H15A 109.2 . .
C16 C15 H15A 109.2 . .
C14 C15 H15B 109.2 . .
C16 C15 H15B 109.2 . .
H15A C15 H15B 107.9 . .
C17 C16 C15 115.6(8) . .
C17 C16 H16A 108.4 . .
C15 C16 H16A 108.4 . .
C17 C16 H16B 108.4 . .
C15 C16 H16B 108.4 . .
H16A C16 H16B 107.4 . .
C16 C17 H17A 109.5 . .
C16 C17 H17B 109.5 . .
H17A C17 H17B 109.5 . .
C16 C17 H17C 109.5 . .
H17A C17 H17C 109.5 . .
H17B C17 H17C 109.5 . .
C19 C18 C13 134.4(5) . .
C19 C18 S1 109.6(4) . .
C13 C18 S1 115.9(3) . .
C18 C19 C20 114.4(5) . .
C18 C19 H19 122.8 . .
C20 C19 H19 122.8 . .
C21 C20 C19 113.1(4) . .
C21 C20 H20 123.5 . .
C19 C20 H20 123.5 . .
C20 C21 C22 128.2(4) . .
C20 C21 S1 110.0(4) . .
C22 C21 S1 121.8(4) . .
C27 C22 C23 117.3(5) . .
C27 C22 C21 120.5(5) . .
C23 C22 C21 122.2(4) . .
C24 C23 C22 121.4(5) . .
C24 C23 H23 119.3 . .
C22 C23 H23 119.3 . .
C25 C24 C23 120.7(5) . .
C25 C24 H24 119.6 . .
C23 C24 H24 119.6 . .
C24 C25 C26 117.7(5) . .
C24 C25 C28 119.1(5) . .
C26 C25 C28 123.2(5) . .
C27 C26 C25 122.5(5) . .
C27 C26 H26 118.7 . .
C25 C26 H26 118.7 . .
C26 C27 C22 120.3(5) . .
C26 C27 H27 119.8 . .
C22 C27 H27 119.8 . .
O1 C28 O2 122.8(5) . .
O1 C28 C25 125.3(6) . .
O2 C28 C25 111.9(5) . .
O2 C29 C30 107.1(5) . .
O2 C29 H29A 110.3 . .
C30 C29 H29A 110.3 . .
O2 C29 H29B 110.3 . .
C30 C29 H29B 110.3 . .
H29A C29 H29B 108.5 . .
C29 C30 H30A 109.5 . .
C29 C30 H30B 109.5 . .
H30A C30 H30B 109.5 . .
C29 C30 H30C 109.5 . .
H30A C30 H30C 109.5 . .
H30B C30 H30C 109.5 . .
N5 C31 C32 123.8(5) . .
N5 C31 H31 118.1 . .
C32 C31 H31 118.1 . .
C33 C32 C31 118.2(5) . .
C33 C32 H32 120.9 . .
C31 C32 H32 120.9 . .
C32 C33 C34 120.4(5) . .
C32 C33 H33 119.8 . .
C34 C33 H33 119.8 . .
C33 C34 C42 116.6(4) . .
C33 C34 C35 127.0(5) . .
C42 C34 C35 116.4(4) . .
C36 C35 N7 105.3(4) . .
C36 C35 C34 122.4(5) . .
N7 C35 C34 132.3(4) . .
N8 C36 C35 111.2(4) . .
N8 C36 C37 127.0(4) . .
C35 C36 C37 121.8(5) . .
C41 C37 C38 117.9(5) . .
C41 C37 C36 118.6(4) . .
C38 C37 C36 123.5(5) . .
C39 C38 C37 118.6(5) . .
C39 C38 H38 120.7 . .
C37 C38 H38 120.7 . .
C38 C39 C40 119.0(5) . .
C38 C39 H39 120.5 . .
C40 C39 H39 120.5 . .
N6 C40 C39 124.3(5) . .
N6 C40 H40 117.9 . .
C39 C40 H40 117.9 . .
N6 C41 C37 123.6(4) . .
N6 C41 C42 116.5(5) . .
C37 C41 C42 119.8(4) . .
N5 C42 C34 122.9(4) . .
N5 C42 C41 116.3(5) . .
C34 C42 C41 120.8(4) . .
N8 C43 N7 112.3(4) . .
N8 C43 C48 120.3(4) . .
N7 C43 C48 127.4(4) . .
C45 C44 N7 118.5(7) . .
C45 C44 H44A 107.7 . .
N7 C44 H44A 107.7 . .
C45 C44 H44B 107.7 . .
N7 C44 H44B 107.7 . .
H44A C44 H44B 107.1 . .
C44 C45 C46 112.4(7) . .
C44 C45 H45A 109.1 . .
C46 C45 H45A 109.1 . .
C44 C45 H45B 109.1 . .
C46 C45 H45B 109.1 . .
H45A C45 H45B 107.8 . .
C47 C46 C45 112.3(6) . .
C47 C46 H46A 109.1 . .
C45 C46 H46A 109.1 . .
C47 C46 H46B 109.1 . .
C45 C46 H46B 109.1 . .
H46A C46 H46B 107.9 . .
C46 C47 H47A 109.5 . .
C46 C47 H47B 109.5 . .
H47A C47 H47B 109.5 . .
C46 C47 H47C 109.5 . .
H47A C47 H47C 109.5 . .
H47B C47 H47C 109.5 . .
C49 C48 C43 133.1(4) . .
C49 C48 S2 110.6(4) . .
C43 C48 S2 116.3(4) . .
C48 C49 C50 113.7(4) . .
C48 C49 H49 123.2 . .
C50 C49 H49 123.2 . .
C51 C50 C49 113.4(5) . .
C51 C50 H50 123.3 . .
C49 C50 H50 123.3 . .
C50 C51 C52 127.8(5) . .
C50 C51 S2 110.3(4) . .
C52 C51 S2 121.8(4) . .
C53 C52 C57 116.9(5) . .
C53 C52 C51 120.8(4) . .
C57 C52 C51 122.2(5) . .
C54 C53 C52 121.4(5) . .
C54 C53 H53 119.3 . .
C52 C53 H53 119.3 . .
C53 C54 C55 121.3(5) . .
C53 C54 H54 119.3 . .
C55 C54 H54 119.3 . .
C56 C55 C54 117.3(5) . .
C56 C55 C58 120.2(6) . .
C54 C55 C58 122.4(6) . .
C55 C56 C57 122.3(5) . .
C55 C56 H56 118.9 . .
C57 C56 H56 118.9 . .
C56 C57 C52 120.7(5) . .
C56 C57 H57 119.7 . .
C52 C57 H57 119.7 . .
O3 C58 O4 124.6(6) . .
O3 C58 C55 122.8(8) . .
O4 C58 C55 112.6(6) . .
O4 C59 C60 106.1(5) . .
O4 C59 H59A 110.5 . .
C60 C59 H59A 110.5 . .
O4 C59 H59B 110.5 . .
C60 C59 H59B 110.5 . .
H59A C59 H59B 108.7 . .
C59 C60 H60A 109.5 . .
C59 C60 H60B 109.5 . .
H60A C60 H60B 109.5 . .
C59 C60 H60C 109.5 . .
H60A C60 H60C 109.5 . .
H60B C60 H60C 109.5 . .
Cl2 C61 Cl3 112.2(4) . .
Cl2 C61 Cl1 109.0(3) . .
Cl3 C61 Cl1 110.4(3) . .
Cl2 C61 H61 108.4 . .
Cl3 C61 H61 108.4 . .
Cl1 C61 H61 108.4 . .
Cl4 C62 Cl5 110.8(4) . .
Cl4 C62 Cl6 109.7(3) . .
Cl5 C62 Cl6 106.4(3) . .
Cl4 C62 H62 110.0 . .
Cl5 C62 H62 110.0 . .
Cl6 C62 H62 110.0 . .
C64 C63 O5 105.9(7) . .
C64 C63 H63A 113.8 . .
O5 C63 H63A 105.8 . .
C64 C63 H63B 116.1 . .
O5 C63 H63B 108.3 . .
H63A C63 H63B 106.3 . .
C63 C64 O5 98.7(9) . 2_567
C63 C64 H64A 109.5 . .
O5 C64 H64A 26.4 2_567 .
C63 C64 H64B 109.5 . .
O5 C64 H64B 135.4 2_567 .
H64A C64 H64B 109.5 . .
C63 C64 H64C 109.5 . .
O5 C64 H64C 91.9 2_567 .
H64A C64 H64C 109.5 . .
H64B C64 H64C 109.5 . .
C1 N1 C12 118.9(4) . .
C10 N2 C11 117.3(4) . .
C5 N3 C13 106.4(4) . .
C5 N3 C14 128.2(4) . .
C13 N3 C14 124.7(4) . .
C13 N4 C6 104.4(4) . .
C42 N5 C31 118.0(4) . .
C40 N6 C41 116.6(5) . .
C43 N7 C35 106.4(4) . .
C43 N7 C44 124.0(4) . .
C35 N7 C44 126.5(4) . .
C43 N8 C36 104.7(4) . .
C28 O2 C29 118.2(5) . .
C58 O4 C59 115.2(5) . .
C63 O5 C64 94.3(7) . 2_567
C63 O5 H5A 107.8 . .
C64 O5 H5A 98.6 2_567 .
C21 S1 C18 92.9(2) . .
C51 S2 C48 92.0(2) . .

loop_
_geom_bond_atom_site_label_1
_geom_bond_atom_site_label_2
_geom_bond_distance
_geom_bond_site_symmetry_2
C1 N1 1.307(6) .
C1 C2 1.393(7) .
C1 H1 0.9300 .
C2 C3 1.362(7) .
C2 H2 0.9300 .
C3 C4 1.393(7) .
C3 H3 0.9300 .
C4 C12 1.422(6) .
C4 C5 1.441(6) .
C5 C6 1.371(6) .
C5 N3 1.376(5) .
C6 N4 1.372(5) .
C6 C7 1.445(6) .
C7 C8 1.387(6) .
C7 C11 1.407(6) .
C8 C9 1.366(7) .
C8 H8 0.9300 .
C9 C10 1.379(8) .
C9 H9 0.9300 .
C10 N2 1.324(6) .
C10 H10 0.9300 .
C11 N2 1.354(5) .
C11 C12 1.460(6) .
C12 N1 1.342(6) .
C13 N4 1.330(5) .
C13 N3 1.386(6) .
C13 C18 1.442(6) .
C14 N3 1.484(6) .
C14 C15 1.491(7) .
C14 H14A 0.9700 .
C14 H14B 0.9700 .
C15 C16 1.572(8) .
C15 H15A 0.9700 .
C15 H15B 0.9700 .
C16 C17 1.393(8) .
C16 H16A 0.9700 .
C16 H16B 0.9700 .
C17 H17A 0.9600 .
C17 H17B 0.9600 .
C17 H17C 0.9600 .
C18 C19 1.361(6) .
C18 S1 1.718(5) .
C19 C20 1.382(6) .
C19 H19 0.9300 .
C20 C21 1.376(6) .
C20 H20 0.9300 .
C21 C22 1.458(7) .
C21 S1 1.708(4) .
C22 C27 1.390(6) .
C22 C23 1.390(7) .
C23 C24 1.375(7) .
C23 H23 0.9300 .
C24 C25 1.374(7) .
C24 H24 0.9300 .
C25 C26 1.375(7) .
C25 C28 1.477(7) .
C26 C27 1.361(7) .
C26 H26 0.9300 .
C27 H27 0.9300 .
C28 O1 1.193(6) .
C28 O2 1.341(6) .
C29 O2 1.448(6) .
C29 C30 1.476(8) .
C29 H29A 0.9700 .
C29 H29B 0.9700 .
C30 H30A 0.9600 .
C30 H30B 0.9600 .
C30 H30C 0.9600 .
C31 N5 1.336(6) .
C31 C32 1.381(7) .
C31 H31 0.9300 .
C32 C33 1.368(7) .
C32 H32 0.9300 .
C33 C34 1.403(6) .
C33 H33 0.9300 .
C34 C42 1.416(6) .
C34 C35 1.436(6) .
C35 C36 1.371(6) .
C35 N7 1.378(6) .
C36 N8 1.361(6) .
C36 C37 1.427(6) .
C37 C41 1.381(6) .
C37 C38 1.408(6) .
C38 C39 1.363(7) .
C38 H38 0.9300 .
C39 C40 1.381(7) .
C39 H39 0.9300 .
C40 N6 1.322(6) .
C40 H40 0.9300 .
C41 N6 1.352(6) .
C41 C42 1.482(6) .
C42 N5 1.336(6) .
C43 N8 1.322(5) .
C43 N7 1.361(5) .
C43 C48 1.453(7) .
C44 C45 1.361(9) .
C44 N7 1.481(6) .
C44 H44A 0.9700 .
C44 H44B 0.9700 .
C45 C46 1.575(8) .
C45 H45A 0.9700 .
C45 H45B 0.9700 .
C46 C47 1.480(9) .
C46 H46A 0.9700 .
C46 H46B 0.9700 .
C47 H47A 0.9600 .
C47 H47B 0.9600 .
C47 H47C 0.9600 .
C48 C49 1.361(6) .
C48 S2 1.723(5) .
C49 C50 1.381(6) .
C49 H49 0.9300 .
C50 C51 1.376(6) .
C50 H50 0.9300 .
C51 C52 1.464(6) .
C51 S2 1.716(5) .
C52 C53 1.385(7) .
C52 C57 1.391(7) .
C53 C54 1.366(7) .
C53 H53 0.9300 .
C54 C55 1.378(7) .
C54 H54 0.9300 .
C55 C56 1.365(8) .
C55 C58 1.487(8) .
C56 C57 1.366(7) .
C56 H56 0.9300 .
C57 H57 0.9300 .
C58 O3 1.215(7) .
C58 O4 1.325(8) .
C59 O4 1.448(6) .
C59 C60 1.501(8) .
C59 H59A 0.9700 .
C59 H59B 0.9700 .
C60 H60A 0.9600 .
C60 H60B 0.9600 .
C60 H60C 0.9600 .
C61 Cl2 1.733(6) .
C61 Cl3 1.735(6) .
C61 Cl1 1.749(6) .
C61 H61 0.9800 .
C62 Cl4 1.731(6) .
C62 Cl5 1.751(6) .
C62 Cl6 1.790(7) .
C62 H62 0.9800 .
C63 C64 1.442(8) .
C63 O5 1.611(8) .
C63 H63A 0.9700 .
C63 H63B 0.9700 .
C64 O5 1.799(13) 2_567
C64 H64A 0.9600 .
C64 H64B 0.9600 .
C64 H64C 0.9600 .
O5 C64 1.799(13) 2_567
O5 H5A 0.8499 .

loop_
_geom_torsion_atom_site_label_1
_geom_torsion_atom_site_label_2
_geom_torsion_atom_site_label_3
_geom_torsion_atom_site_label_4
_geom_torsion
_geom_torsion_site_symmetry_4
N1 C1 C2 C3 1.0(9) .
C1 C2 C3 C4 -0.5(9) .
C2 C3 C4 C12 0.0(8) .
C2 C3 C4 C5 178.6(5) .
C3 C4 C5 C6 178.4(5) .
C12 C4 C5 C6 -3.0(7) .
C3 C4 C5 N3 -0.9(9) .
C12 C4 C5 N3 177.7(5) .
N3 C5 C6 N4 0.8(5) .
C4 C5 C6 N4 -178.7(4) .
N3 C5 C6 C7 -179.6(4) .
C4 C5 C6 C7 0.9(7) .
C5 C6 C7 C8 -178.2(5) .
N4 C6 C7 C8 1.3(8) .
C5 C6 C7 C11 0.8(7) .
N4 C6 C7 C11 -179.6(4) .
C11 C7 C8 C9 0.5(8) .
C6 C7 C8 C9 179.4(5) .
C7 C8 C9 C10 -0.6(9) .
C8 C9 C10 N2 1.7(10) .
C8 C7 C11 N2 -1.4(7) .
C6 C7 C11 N2 179.6(4) .
C8 C7 C11 C12 178.7(5) .
C6 C7 C11 C12 -0.3(7) .
C3 C4 C12 N1 0.0(7) .
C5 C4 C12 N1 -178.7(4) .
C3 C4 C12 C11 -177.9(5) .
C5 C4 C12 C11 3.4(7) .
N2 C11 C12 N1 0.2(7) .
C7 C11 C12 N1 -179.9(4) .
N2 C11 C12 C4 178.2(5) .
C7 C11 C12 C4 -1.8(7) .
N3 C14 C15 C16 173.0(5) .
C14 C15 C16 C17 69.2(10) .
N4 C13 C18 C19 -171.0(5) .
N3 C13 C18 C19 8.0(9) .
N4 C13 C18 S1 6.9(6) .
N3 C13 C18 S1 -174.0(4) .
C13 C18 C19 C20 178.2(5) .
S1 C18 C19 C20 0.1(6) .
C18 C19 C20 C21 -0.4(7) .
C19 C20 C21 C22 -179.2(5) .
C19 C20 C21 S1 0.5(6) .
C20 C21 C22 C27 3.6(8) .
S1 C21 C22 C27 -176.1(4) .
C20 C21 C22 C23 -178.2(5) .
S1 C21 C22 C23 2.0(7) .
C27 C22 C23 C24 -1.4(8) .
C21 C22 C23 C24 -179.6(5) .
C22 C23 C24 C25 0.7(9) .
C23 C24 C25 C26 0.2(8) .
C23 C24 C25 C28 -179.7(5) .
C24 C25 C26 C27 -0.4(8) .
C28 C25 C26 C27 179.5(5) .
C25 C26 C27 C22 -0.3(9) .
C23 C22 C27 C26 1.2(8) .
C21 C22 C27 C26 179.4(5) .
C24 C25 C28 O1 -1.4(9) .
C26 C25 C28 O1 178.7(6) .
C24 C25 C28 O2 -179.5(5) .
C26 C25 C28 O2 0.6(8) .
N5 C31 C32 C33 -0.2(9) .
C31 C32 C33 C34 0.4(8) .
C32 C33 C34 C42 -0.8(7) .
C32 C33 C34 C35 -179.4(5) .
C33 C34 C35 C36 179.3(5) .
C42 C34 C35 C36 0.6(7) .
C33 C34 C35 N7 0.4(8) .
C42 C34 C35 N7 -178.2(5) .
N7 C35 C36 N8 0.3(5) .
C34 C35 C36 N8 -178.8(4) .
N7 C35 C36 C37 -179.4(4) .
C34 C35 C36 C37 1.5(7) .
N8 C36 C37 C41 177.2(5) .
C35 C36 C37 C41 -3.2(7) .
N8 C36 C37 C38 -3.5(8) .
C35 C36 C37 C38 176.1(5) .
C41 C37 C38 C39 -0.4(8) .
C36 C37 C38 C39 -179.8(5) .
C37 C38 C39 C40 -1.7(9) .
C38 C39 C40 N6 3.4(10) .
C38 C37 C41 N6 1.2(8) .
C36 C37 C41 N6 -179.4(5) .
C38 C37 C41 C42 -176.7(5) .
C36 C37 C41 C42 2.7(7) .
C33 C34 C42 N5 0.9(7) .
C35 C34 C42 N5 179.7(4) .
C33 C34 C42 C41 -179.8(4) .
C35 C34 C42 C41 -1.0(7) .
N6 C41 C42 N5 0.6(7) .
C37 C41 C42 N5 178.6(4) .
N6 C41 C42 C34 -178.6(4) .
C37 C41 C42 C34 -0.7(7) .
N7 C44 C45 C46 -171.5(5) .
C44 C45 C46 C47 -170.5(7) .
N8 C43 C48 C49 -171.2(5) .
N7 C43 C48 C49 6.6(9) .
N8 C43 C48 S2 8.9(6) .
N7 C43 C48 S2 -173.2(4) .
C43 C48 C49 C50 179.5(5) .
S2 C48 C49 C50 -0.7(6) .
C48 C49 C50 C51 0.3(7) .
C49 C50 C51 C52 177.0(5) .
C49 C50 C51 S2 0.2(6) .
C50 C51 C52 C53 2.4(8) .
S2 C51 C52 C53 178.8(4) .
C50 C51 C52 C57 -178.1(5) .
S2 C51 C52 C57 -1.7(7) .
C57 C52 C53 C54 1.8(9) .
C51 C52 C53 C54 -178.6(5) .
C52 C53 C54 C55 0.3(9) .
C53 C54 C55 C56 -2.5(9) .
C53 C54 C55 C58 178.7(6) .
C54 C55 C56 C57 2.5(9) .
C58 C55 C56 C57 -178.6(6) .
C55 C56 C57 C52 -0.4(10) .
C53 C52 C57 C56 -1.8(9) .
C51 C52 C57 C56 178.6(5) .
C56 C55 C58 O3 -0.8(10) .
C54 C55 C58 O3 178.0(6) .
C56 C55 C58 O4 179.4(6) .
C54 C55 C58 O4 -1.8(9) .
O5 C63 C64 O5 -83.0(8) 2_567
C2 C1 N1 C12 -1.0(9) .
C4 C12 N1 C1 0.4(8) .
C11 C12 N1 C1 178.5(5) .
C9 C10 N2 C11 -2.6(9) .
C7 C11 N2 C10 2.3(8) .
C12 C11 N2 C10 -177.8(5) .
C6 C5 N3 C13 -0.1(5) .
C4 C5 N3 C13 179.3(5) .
C6 C5 N3 C14 170.0(4) .
C4 C5 N3 C14 -10.6(8) .
N4 C13 N3 C5 -0.7(5) .
C18 C13 N3 C5 -179.8(4) .
N4 C13 N3 C14 -171.2(4) .
C18 C13 N3 C14 9.7(7) .
C15 C14 N3 C5 93.5(6) .
C15 C14 N3 C13 -98.1(6) .
N3 C13 N4 C6 1.1(5) .
C18 C13 N4 C6 -179.7(4) .
C5 C6 N4 C13 -1.2(5) .
C7 C6 N4 C13 179.2(4) .
C34 C42 N5 C31 -0.7(7) .
C41 C42 N5 C31 -180.0(4) .
C32 C31 N5 C42 0.3(8) .
C39 C40 N6 C41 -2.6(9) .
C37 C41 N6 C40 0.3(8) .
C42 C41 N6 C40 178.2(5) .
N8 C43 N7 C35 0.4(5) .
C48 C43 N7 C35 -177.6(5) .
N8 C43 N7 C44 -161.0(5) .
C48 C43 N7 C44 21.0(8) .
C36 C35 N7 C43 -0.4(5) .
C34 C35 N7 C43 178.6(5) .
C36 C35 N7 C44 160.4(5) .
C34 C35 N7 C44 -20.6(9) .
C45 C44 N7 C43 -106.8(7) .
C45 C44 N7 C35 95.6(7) .
N7 C43 N8 C36 -0.2(5) .
C48 C43 N8 C36 177.9(4) .
C35 C36 N8 C43 -0.1(5) .
C37 C36 N8 C43 179.6(5) .
O1 C28 O2 C29 0.7(8) .
C25 C28 O2 C29 178.8(5) .
C30 C29 O2 C28 177.8(5) .
O3 C58 O4 C59 2.3(10) .
C55 C58 O4 C59 -177.9(5) .
C60 C59 O4 C58 175.1(6) .
C64 C63 O5 C64 79.7(10) 2_567
C20 C21 S1 C18 -0.4(4) .
C22 C21 S1 C18 179.4(4) .
C19 C18 S1 C21 0.2(4) .
C13 C18 S1 C21 -178.3(4) .
C50 C51 S2 C48 -0.5(4) .
C52 C51 S2 C48 -177.5(4) .
C49 C48 S2 C51 0.7(4) .
C43 C48 S2 C51 -179.4(4) .
